data_4070566
loop_
_publ_author_name
'Cheung, Chi Wai'
'Chan, Kin Shing'

_publ_section_title
;
 Base-Promoted Selective Activation of Benzylic Carbon&#x2212;Hydrogen
 Bonds of Toluenes by Iridium(III) Porphyrin
;
_journal_issue 13
_journal_name_full Organometallics
_journal_page_first 3043
_journal_paper_doi 10.1021/om700751h
_journal_volume 27
_journal_year 2008
_chemical_formula_sum 'C56 H49 Ir N4 O2'
_chemical_formula_weight 1002.19
_chemical_name_systematic
; 
 ? 
;
_space_group_IT_number 14
_symmetry_cell_setting monoclinic
_symmetry_space_group_name_Hall '-P 2ybc'
_symmetry_space_group_name_H-M 'P 1 21/c 1'
_atom_sites_solution_hydrogens geom
_atom_sites_solution_primary direct
_atom_sites_solution_secondary difmap
_audit_creation_method SHELXL-97
_cell_angle_alpha 90.00
_cell_angle_beta 95.34(3)
_cell_angle_gamma 90.00
_cell_formula_units_Z 4
_cell_length_a 13.870(3)
_cell_length_b 22.020(4)
_cell_length_c 15.361(3)
_cell_measurement_temperature 293(2)
_cell_volume 4671.2(16)
_computing_cell_refinement 'Bruker FRAMBO'
_computing_data_collection 'Bruker FRAMBO'
_computing_data_reduction 'Bruker SAINT'
_computing_molecular_graphics 'SIEMENS SHELXTL'
_computing_publication_material 'SIEMENS SHELXTL'
_computing_structure_refinement 'SHELXL-97 (Sheldrick, 1997)'
_computing_structure_solution 'SHELXS-97 (Sheldrick, 1990)'
_diffrn_ambient_temperature 293(2)
_diffrn_measured_fraction_theta_full 0.998
_diffrn_measured_fraction_theta_max 0.998
_diffrn_measurement_device_type 'AFC7R RIGAKU DIFFRACTOMETER'
_diffrn_measurement_method 'OMEGA SCAN'
_diffrn_radiation_monochromator graphite
_diffrn_radiation_source 'fine-focus sealed tube'
_diffrn_radiation_type MoK\a
_diffrn_radiation_wavelength 0.71073
_diffrn_reflns_av_R_equivalents 0.0379
_diffrn_reflns_av_sigmaI/netI 0.0837
_diffrn_reflns_limit_h_max 16
_diffrn_reflns_limit_h_min 0
_diffrn_reflns_limit_k_max 26
_diffrn_reflns_limit_k_min 0
_diffrn_reflns_limit_l_max 18
_diffrn_reflns_limit_l_min -18
_diffrn_reflns_number 8575
_diffrn_reflns_theta_full 25.00
_diffrn_reflns_theta_max 25.00
_diffrn_reflns_theta_min 2.11
_exptl_absorpt_coefficient_mu 2.904
_exptl_absorpt_correction_T_max 1.0000
_exptl_absorpt_correction_T_min 0.86807
_exptl_absorpt_correction_type empirical
_exptl_crystal_colour Red
_exptl_crystal_density_diffrn 1.425
_exptl_crystal_density_method 'not measured'
_exptl_crystal_description Block
_exptl_crystal_F_000 2024
_exptl_crystal_size_max 0.40
_exptl_crystal_size_mid 0.30
_exptl_crystal_size_min 0.20
_refine_diff_density_max 1.077
_refine_diff_density_min -0.658
_refine_diff_density_rms 0.142
_refine_ls_extinction_method none
_refine_ls_goodness_of_fit_ref 1.043
_refine_ls_hydrogen_treatment riding
_refine_ls_matrix_type full
_refine_ls_number_parameters 568
_refine_ls_number_reflns 8215
_refine_ls_number_restraints 0
_refine_ls_restrained_S_all 1.043
_refine_ls_R_factor_all 0.0945
_refine_ls_R_factor_gt 0.0503
_refine_ls_shift/su_max 0.001
_refine_ls_shift/su_mean 0.000
_refine_ls_structure_factor_coef Fsqd
_refine_ls_weighting_details 'calc w=1/[\s^2^(Fo^2^)+(0.0768P)^2^+4.5632P] where P=(Fo^2^+2Fc^2^)/3'
_refine_ls_weighting_scheme calc
_refine_ls_wR_factor_gt 0.1372
_refine_ls_wR_factor_ref 0.1569
_reflns_number_gt 5648
_reflns_number_total 8215
_reflns_threshold_expression >2sigma(I)
_cod_data_source_file om700751h-file003.cif
_cod_data_source_block cwc270
_cod_depositor_comments
;
The following automatic conversions were performed:

'_symmetry_cell_setting' value 'Monoclinic' changed to 'monoclinic'
according to /home/saulius/struct/CIF-dictionaries/cif_core.dic
dictionary named 'cif_core.dic' version 2.4.1 from
2010-06-29.

'_exptl_absorpt_correction_type' value 'Empirical'
changed to 'empirical' according to
/home/saulius/struct/CIF-dictionaries/cif_core.dic dictionary named
'cif_core.dic' version 2.4.1 from 2010-06-29.

Automatic conversion script
Id: cif_fix_values 1715 2011-07-08 13:25:40Z adriana 
;
_cod_original_cell_volume 4671.3(16)
_cod_original_sg_symbol_H-M P2(1)/c
_cod_database_code 4070566

loop_
_symmetry_equiv_pos_as_xyz
'x, y, z'
'-x, y+1/2, -z+1/2'
'-x, -y, -z'
'x, -y-1/2, z-1/2'

loop_
_atom_site_label
_atom_site_type_symbol
_atom_site_fract_x
_atom_site_fract_y
_atom_site_fract_z
_atom_site_U_iso_or_equiv
_atom_site_adp_type
_atom_site_occupancy
_atom_site_symmetry_multiplicity
_atom_site_calc_flag
_atom_site_refinement_flags
Ir1 Ir 0.55339(2) 0.856695(14) 0.70947(2) 0.04051(13) Uani 1 1 d .
N1 N 0.6769(5) 0.8675(3) 0.6515(4) 0.0440(17) Uani 1 1 d .
N2 N 0.6234(5) 0.8828(3) 0.8255(4) 0.0426(16) Uani 1 1 d .
N3 N 0.4317(5) 0.8397(3) 0.7696(5) 0.0472(18) Uani 1 1 d .
N4 N 0.4866(5) 0.8237(3) 0.5966(4) 0.0423(16) Uani 1 1 d .
C1 C 0.6895(6) 0.8581(4) 0.5643(6) 0.049(2) Uani 1 1 d .
C2 C 0.7859(7) 0.8743(5) 0.5482(6) 0.057(2) Uani 1 1 d .
H2A H 0.8123 0.8718 0.4948 0.069 Uiso 1 1 calc R
C3 C 0.8321(7) 0.8938(5) 0.6246(6) 0.061(3) Uani 1 1 d .
H3A H 0.8959 0.9071 0.6334 0.073 Uiso 1 1 calc R
C4 C 0.7631(6) 0.8900(4) 0.6908(6) 0.047(2) Uani 1 1 d .
C5 C 0.7838(7) 0.9044(4) 0.7766(6) 0.053(2) Uani 1 1 d .
C6 C 0.7188(6) 0.8993(4) 0.8386(5) 0.049(2) Uani 1 1 d .
C7 C 0.7398(7) 0.9113(4) 0.9310(6) 0.056(2) Uani 1 1 d .
H7A H 0.8001 0.9218 0.9585 0.067 Uiso 1 1 calc R
C8 C 0.6591(7) 0.9048(4) 0.9700(6) 0.054(2) Uani 1 1 d .
H8A H 0.6521 0.9108 1.0290 0.065 Uiso 1 1 calc R
C9 C 0.5846(6) 0.8866(4) 0.9043(5) 0.046(2) Uani 1 1 d .
C10 C 0.4891(6) 0.8730(4) 0.9184(5) 0.046(2) Uani 1 1 d .
C11 C 0.4198(7) 0.8512(4) 0.8558(6) 0.049(2) Uani 1 1 d .
C12 C 0.3245(7) 0.8340(5) 0.8716(6) 0.054(2) Uani 1 1 d .
H12A H 0.2977 0.8373 0.9247 0.064 Uiso 1 1 calc R
C13 C 0.2796(6) 0.8121(4) 0.7967(5) 0.050(2) Uani 1 1 d .
H13A H 0.2167 0.7973 0.7887 0.059 Uiso 1 1 calc R
C14 C 0.3463(6) 0.8159(4) 0.7323(5) 0.0434(19) Uani 1 1 d .
C15 C 0.3275(6) 0.8009(4) 0.6439(6) 0.048(2) Uani 1 1 d .
C16 C 0.3920(6) 0.8063(4) 0.5812(6) 0.046(2) Uani 1 1 d .
C17 C 0.3716(7) 0.7927(4) 0.4913(6) 0.055(2) Uani 1 1 d .
H17A H 0.3121 0.7799 0.4646 0.066 Uiso 1 1 calc R
C18 C 0.4528(7) 0.8013(4) 0.4509(6) 0.053(2) Uani 1 1 d .
H18A H 0.4602 0.7953 0.3920 0.063 Uiso 1 1 calc R
C19 C 0.5257(7) 0.8216(4) 0.5171(6) 0.049(2) Uani 1 1 d .
C20 C 0.6193(7) 0.8357(4) 0.5018(6) 0.048(2) Uani 1 1 d .
C21 C 0.8844(7) 0.9258(5) 0.8062(6) 0.057(2) Uani 1 1 d .
C22 C 0.9597(7) 0.8858(6) 0.8084(7) 0.077(3) Uani 1 1 d .
H22A H 0.9500 0.8457 0.7908 0.092 Uiso 1 1 calc R
C23 C 1.0526(8) 0.9073(7) 0.8379(8) 0.093(4) Uani 1 1 d .
H23A H 1.1043 0.8804 0.8376 0.111 Uiso 1 1 calc R
C24 C 1.0713(8) 0.9634(8) 0.8662(8) 0.097(5) Uani 1 1 d .
C25 C 0.9935(9) 1.0033(7) 0.8653(9) 0.108(5) Uani 1 1 d .
H25A H 1.0033 1.0432 0.8837 0.130 Uiso 1 1 calc R
C26 C 0.9011(9) 0.9832(6) 0.8367(9) 0.091(4) Uani 1 1 d .
H26A H 0.8492 1.0098 0.8383 0.109 Uiso 1 1 calc R
C27 C 1.1723(9) 0.9821(9) 0.9010(10) 0.154(8) Uani 1 1 d .
H27A H 1.2157 0.9484 0.8967 0.231 Uiso 1 1 calc R
H27B H 1.1724 0.9941 0.9610 0.231 Uiso 1 1 calc R
H27C H 1.1931 1.0155 0.8673 0.231 Uiso 1 1 calc R
C31 C 0.4606(7) 0.8833(4) 1.0086(6) 0.051(2) Uani 1 1 d .
C32 C 0.4843(7) 0.8391(4) 1.0727(6) 0.056(2) Uani 1 1 d .
H32A H 0.5182 0.8044 1.0593 0.068 Uiso 1 1 calc R
C33 C 0.4562(8) 0.8478(5) 1.1572(6) 0.064(3) Uani 1 1 d .
H33A H 0.4728 0.8188 1.2000 0.077 Uiso 1 1 calc R
C34 C 0.4046(7) 0.8983(5) 1.1783(6) 0.059(2) Uani 1 1 d .
C35 C 0.3829(8) 0.9414(5) 1.1149(6) 0.066(3) Uani 1 1 d .
H35A H 0.3494 0.9763 1.1278 0.080 Uiso 1 1 calc R
C36 C 0.4113(7) 0.9325(5) 1.0307(6) 0.063(3) Uani 1 1 d .
H36A H 0.3954 0.9619 0.9884 0.075 Uiso 1 1 calc R
C37 C 0.3721(10) 0.9068(6) 1.2676(7) 0.094(4) Uani 1 1 d .
H37A H 0.3368 0.9442 1.2696 0.141 Uiso 1 1 calc R
H37B H 0.4275 0.9080 1.3099 0.141 Uiso 1 1 calc R
H37C H 0.3310 0.8735 1.2807 0.141 Uiso 1 1 calc R
C41 C 0.2288(6) 0.7758(4) 0.6163(6) 0.052(2) Uani 1 1 d .
C42 C 0.1451(8) 0.8119(6) 0.6131(7) 0.077(3) Uani 1 1 d .
H42A H 0.1499 0.8521 0.6315 0.093 Uiso 1 1 calc R
C43 C 0.0559(8) 0.7886(7) 0.5831(8) 0.092(4) Uani 1 1 d .
H43A H 0.0011 0.8129 0.5837 0.110 Uiso 1 1 calc R
C44 C 0.0467(8) 0.7312(7) 0.5527(8) 0.086(4) Uani 1 1 d .
C45 C 0.1272(8) 0.6949(6) 0.5588(8) 0.085(4) Uani 1 1 d .
H45A H 0.1209 0.6544 0.5422 0.102 Uiso 1 1 calc R
C46 C 0.2173(7) 0.7168(5) 0.5887(7) 0.066(3) Uani 1 1 d .
H46A H 0.2708 0.6914 0.5901 0.079 Uiso 1 1 calc R
C47 C -0.0537(9) 0.7071(8) 0.5155(10) 0.131(6) Uani 1 1 d .
H47A H -0.1005 0.7392 0.5154 0.196 Uiso 1 1 calc R
H47B H -0.0728 0.6743 0.5512 0.196 Uiso 1 1 calc R
H47C H -0.0500 0.6929 0.4568 0.196 Uiso 1 1 calc R
C51 C 0.6492(7) 0.8271(4) 0.4121(6) 0.049(2) Uani 1 1 d .
C52 C 0.6525(8) 0.8736(5) 0.3552(6) 0.062(3) Uani 1 1 d .
H52A H 0.6349 0.9124 0.3715 0.075 Uiso 1 1 calc R
C53 C 0.6814(8) 0.8640(5) 0.2741(7) 0.072(3) Uani 1 1 d .
H53A H 0.6811 0.8964 0.2352 0.086 Uiso 1 1 calc R
C54 C 0.7111(8) 0.8074(5) 0.2478(6) 0.067(3) Uani 1 1 d .
C55 C 0.7106(8) 0.7608(5) 0.3044(7) 0.073(3) Uani 1 1 d .
H55A H 0.7321 0.7226 0.2890 0.087 Uiso 1 1 calc R
C56 C 0.6774(8) 0.7703(4) 0.3866(7) 0.066(3) Uani 1 1 d .
H56A H 0.6743 0.7377 0.4247 0.080 Uiso 1 1 calc R
C57 C 0.7491(11) 0.7970(6) 0.1585(7) 0.106(5) Uani 1 1 d .
H57A H 0.7680 0.7553 0.1536 0.159 Uiso 1 1 calc R
H57B H 0.8040 0.8228 0.1529 0.159 Uiso 1 1 calc R
H57C H 0.6990 0.8064 0.1131 0.159 Uiso 1 1 calc R
C61 C 0.5142(7) 0.9463(4) 0.6787(6) 0.057(2) Uani 1 1 d .
H61A H 0.5251 0.9707 0.7313 0.068 Uiso 1 1 calc R
H61B H 0.5567 0.9616 0.6370 0.068 Uiso 1 1 calc R
C62 C 0.4145(7) 0.9548(4) 0.6424(6) 0.051(2) Uani 1 1 d .
C63 C 0.3398(8) 0.9641(5) 0.6937(8) 0.076(3) Uani 1 1 d .
H63A H 0.3531 0.9640 0.7542 0.092 Uiso 1 1 calc R
C64 C 0.2433(9) 0.9737(5) 0.6577(11) 0.096(4) Uani 1 1 d .
H64A H 0.1941 0.9795 0.6941 0.115 Uiso 1 1 calc R
C65 C 0.2239(10) 0.9744(7) 0.5716(13) 0.105(5) Uani 1 1 d .
C66 C 0.2947(11) 0.9653(5) 0.5200(9) 0.090(4) Uani 1 1 d .
H66A H 0.2808 0.9659 0.4596 0.108 Uiso 1 1 calc R
C67 C 0.3871(8) 0.9553(5) 0.5548(7) 0.070(3) Uani 1 1 d .
H67A H 0.4342 0.9483 0.5167 0.084 Uiso 1 1 calc R
C68 C 0.1192(10) 0.9835(8) 0.5370(15) 0.181(10) Uani 1 1 d .
H68A H 0.0805 0.9888 0.5851 0.272 Uiso 1 1 calc R
H68B H 0.0969 0.9486 0.5035 0.272 Uiso 1 1 calc R
H68C H 0.1138 1.0190 0.5005 0.272 Uiso 1 1 calc R
O1W O 1.081(2) 0.8160(16) 0.3153(17) 0.48(3) Uani 1 1 d .
O2W O 0.9562(11) 0.8497(15) 0.3228(15) 0.39(2) Uani 1 1 d .

loop_
_atom_site_aniso_label
_atom_site_aniso_U_11
_atom_site_aniso_U_22
_atom_site_aniso_U_33
_atom_site_aniso_U_23
_atom_site_aniso_U_13
_atom_site_aniso_U_12
Ir1 0.0400(2) 0.0430(2) 0.03849(19) -0.00207(16) 0.00337(13) 0.00017(17)
N1 0.040(4) 0.047(4) 0.046(4) -0.004(3) 0.009(3) -0.002(3)
N2 0.036(4) 0.051(4) 0.040(4) -0.001(3) 0.001(3) 0.006(3)
N3 0.050(4) 0.053(4) 0.040(4) -0.006(3) 0.011(3) -0.001(3)
N4 0.048(4) 0.044(4) 0.036(4) -0.003(3) 0.006(3) -0.004(3)
C1 0.049(5) 0.054(5) 0.044(5) 0.001(4) 0.007(4) 0.005(4)
C2 0.058(6) 0.078(7) 0.037(5) -0.009(5) 0.009(4) -0.007(5)
C3 0.044(5) 0.077(7) 0.064(6) 0.000(5) 0.013(5) -0.003(5)
C4 0.032(4) 0.056(6) 0.055(5) -0.003(4) 0.007(4) -0.007(4)
C5 0.052(5) 0.057(6) 0.051(5) -0.010(4) 0.006(4) 0.009(4)
C6 0.046(5) 0.055(5) 0.044(5) -0.001(4) -0.006(4) 0.001(4)
C7 0.052(6) 0.058(6) 0.056(6) -0.011(4) -0.010(5) 0.002(5)
C8 0.064(6) 0.060(6) 0.037(5) -0.004(4) 0.004(4) 0.001(5)
C9 0.051(5) 0.040(5) 0.046(5) -0.005(4) 0.005(4) -0.003(4)
C10 0.051(5) 0.048(5) 0.041(5) 0.002(4) 0.011(4) 0.006(4)
C11 0.056(6) 0.054(5) 0.039(5) 0.005(4) 0.005(4) 0.008(5)
C12 0.048(5) 0.074(6) 0.039(5) 0.005(5) 0.004(4) 0.005(5)
C13 0.039(5) 0.060(6) 0.050(5) -0.001(4) 0.004(4) -0.002(4)
C14 0.040(5) 0.043(5) 0.048(5) 0.004(4) 0.005(4) -0.008(4)
C15 0.044(5) 0.044(5) 0.057(5) 0.000(4) 0.002(4) 0.001(4)
C16 0.045(5) 0.043(5) 0.049(5) -0.003(4) 0.003(4) 0.000(4)
C17 0.051(5) 0.067(6) 0.045(5) 0.000(4) -0.001(4) -0.001(5)
C18 0.065(6) 0.053(6) 0.039(5) -0.005(4) -0.001(4) -0.007(5)
C19 0.055(6) 0.046(5) 0.046(5) -0.004(4) 0.010(4) -0.002(4)
C20 0.053(5) 0.046(5) 0.045(5) 0.000(4) 0.010(4) 0.000(4)
C21 0.046(5) 0.082(7) 0.042(5) -0.020(5) 0.001(4) -0.001(5)
C22 0.059(7) 0.098(9) 0.073(7) -0.013(7) 0.000(6) 0.005(6)
C23 0.044(6) 0.132(12) 0.100(9) -0.021(9) -0.007(6) 0.012(7)
C24 0.048(7) 0.159(14) 0.084(8) -0.051(9) -0.001(6) -0.021(8)
C25 0.076(9) 0.110(11) 0.138(12) -0.057(10) 0.008(9) -0.031(8)
C26 0.060(7) 0.086(9) 0.127(11) -0.027(8) 0.007(7) 0.001(7)
C27 0.052(8) 0.26(2) 0.152(14) -0.103(15) 0.000(8) -0.038(11)
C31 0.053(5) 0.057(5) 0.041(5) 0.002(4) -0.005(4) -0.002(5)
C32 0.072(7) 0.047(5) 0.050(5) 0.003(4) 0.004(5) 0.003(5)
C33 0.081(7) 0.062(7) 0.049(5) 0.014(5) 0.006(5) -0.006(5)
C34 0.067(6) 0.065(6) 0.048(5) -0.008(5) 0.015(5) -0.010(5)
C35 0.078(7) 0.068(7) 0.055(6) 0.000(5) 0.015(5) 0.014(6)
C36 0.078(7) 0.061(6) 0.050(5) 0.002(5) 0.013(5) 0.010(6)
C37 0.121(11) 0.100(10) 0.067(7) -0.017(7) 0.036(7) -0.021(8)
C41 0.046(5) 0.059(6) 0.052(5) -0.008(4) 0.005(4) -0.006(4)
C42 0.057(7) 0.088(8) 0.084(8) -0.020(7) -0.004(6) -0.005(6)
C43 0.055(7) 0.119(11) 0.101(9) -0.030(8) 0.007(6) 0.002(7)
C44 0.047(6) 0.129(12) 0.083(8) -0.026(8) 0.016(6) -0.027(7)
C45 0.066(8) 0.096(9) 0.095(9) -0.038(7) 0.012(7) -0.027(7)
C46 0.052(6) 0.068(7) 0.078(7) -0.010(6) 0.002(5) -0.012(5)
C47 0.059(8) 0.187(17) 0.145(14) -0.045(12) 0.008(9) -0.031(10)
C51 0.055(6) 0.049(5) 0.045(5) -0.005(4) 0.011(4) -0.008(4)
C52 0.084(8) 0.056(6) 0.049(5) 0.005(4) 0.020(5) 0.000(5)
C53 0.091(8) 0.069(7) 0.059(6) 0.017(5) 0.024(6) 0.014(6)
C54 0.080(7) 0.080(7) 0.042(5) -0.004(5) 0.017(5) -0.021(6)
C55 0.093(8) 0.064(7) 0.065(7) -0.008(5) 0.028(6) -0.013(6)
C56 0.089(8) 0.049(6) 0.065(6) -0.002(5) 0.024(6) -0.003(5)
C57 0.158(14) 0.114(11) 0.051(6) -0.014(7) 0.036(8) -0.013(10)
C61 0.057(6) 0.052(6) 0.059(6) 0.005(5) -0.006(5) 0.008(5)
C62 0.050(5) 0.040(5) 0.062(6) 0.000(4) 0.003(5) -0.004(4)
C63 0.084(8) 0.057(7) 0.090(8) 0.017(6) 0.014(7) 0.017(6)
C64 0.071(8) 0.068(8) 0.152(14) 0.023(9) 0.029(9) 0.023(7)
C65 0.074(9) 0.088(10) 0.147(15) 0.039(10) -0.020(10) -0.007(8)
C66 0.111(11) 0.067(8) 0.084(9) 0.006(7) -0.029(8) 0.004(8)
C67 0.079(8) 0.058(6) 0.071(7) 0.003(5) 0.002(6) 0.014(6)
C68 0.074(10) 0.119(14) 0.34(3) 0.073(17) -0.054(14) -0.014(10)
O1W 0.44(4) 0.66(5) 0.39(4) 0.19(4) 0.22(3) 0.41(4)
O2W 0.096(12) 0.80(7) 0.26(2) 0.07(3) -0.005(13) -0.08(2)

loop_
_atom_type_symbol
_atom_type_description
_atom_type_scat_dispersion_real
_atom_type_scat_dispersion_imag
_atom_type_scat_source
C C 0.0033 0.0016 'International Tables Vol C Tables 4.2.6.8 and 6.1.1.4'
H H 0.0000 0.0000 'International Tables Vol C Tables 4.2.6.8 and 6.1.1.4'
N N 0.0061 0.0033 'International Tables Vol C Tables 4.2.6.8 and 6.1.1.4'
Ir Ir -1.4442 7.9887 'International Tables Vol C Tables 4.2.6.8 and 6.1.1.4'
O O 0.0106 0.0060 'International Tables Vol C Tables 4.2.6.8 and 6.1.1.4'

loop_
_geom_angle_atom_site_label_1
_geom_angle_atom_site_label_2
_geom_angle_atom_site_label_3
_geom_angle
N1 Ir1 N4 90.2(3)
N1 Ir1 N3 176.0(3)
N4 Ir1 N3 89.4(3)
N1 Ir1 N2 89.9(3)
N4 Ir1 N2 175.4(3)
N3 Ir1 N2 90.2(3)
N1 Ir1 C61 90.1(3)
N4 Ir1 C61 93.2(3)
N3 Ir1 C61 93.8(3)
N2 Ir1 C61 91.4(3)
C4 N1 C1 107.1(7)
C4 N1 Ir1 125.9(5)
C1 N1 Ir1 126.8(6)
C6 N2 C9 108.0(7)
C6 N2 Ir1 125.4(6)
C9 N2 Ir1 126.6(6)
C14 N3 C11 107.2(7)
C14 N3 Ir1 127.1(6)
C11 N3 Ir1 125.7(6)
C16 N4 C19 106.6(7)
C16 N4 Ir1 127.3(5)
C19 N4 Ir1 125.7(6)
N1 C1 C20 125.3(8)
N1 C1 C2 109.6(8)
C20 C1 C2 125.1(8)
C3 C2 C1 107.7(8)
C2 C3 C4 107.3(8)
C5 C4 N1 127.1(8)
C5 C4 C3 124.6(8)
N1 C4 C3 108.3(7)
C4 C5 C6 124.0(9)
C4 C5 C21 118.2(8)
C6 C5 C21 117.7(8)
N2 C6 C5 127.4(8)
N2 C6 C7 107.2(8)
C5 C6 C7 125.4(8)
C8 C7 C6 108.8(8)
C7 C8 C9 107.2(8)
N2 C9 C10 125.5(8)
N2 C9 C8 108.8(8)
C10 C9 C8 125.7(8)
C11 C10 C9 125.2(8)
C11 C10 C31 118.2(8)
C9 C10 C31 116.7(8)
N3 C11 C10 126.7(9)
N3 C11 C12 108.4(8)
C10 C11 C12 124.9(8)
C13 C12 C11 108.3(8)
C12 C13 C14 107.2(8)
N3 C14 C15 124.8(8)
N3 C14 C13 109.0(7)
C15 C14 C13 126.1(8)
C16 C15 C14 125.7(8)
C16 C15 C41 117.9(8)
C14 C15 C41 116.4(8)
N4 C16 C15 125.3(8)
N4 C16 C17 109.4(8)
C15 C16 C17 125.3(8)
C18 C17 C16 108.6(8)
C17 C18 C19 106.3(8)
C20 C19 N4 126.7(8)
C20 C19 C18 124.1(8)
N4 C19 C18 109.2(8)
C19 C20 C1 124.8(8)
C19 C20 C51 118.6(8)
C1 C20 C51 116.6(8)
C26 C21 C22 119.0(10)
C26 C21 C5 121.3(10)
C22 C21 C5 119.5(10)
C21 C22 C23 117.9(12)
C24 C23 C22 124.2(12)
C23 C24 C25 117.2(11)
C23 C24 C27 121.0(14)
C25 C24 C27 121.7(14)
C26 C25 C24 119.6(12)
C21 C26 C25 121.9(12)
C36 C31 C32 118.3(9)
C36 C31 C10 122.8(8)
C32 C31 C10 118.8(9)
C31 C32 C33 119.3(9)
C34 C33 C32 121.5(9)
C35 C34 C33 118.4(9)
C35 C34 C37 120.0(10)
C33 C34 C37 121.6(10)
C34 C35 C36 119.8(10)
C31 C36 C35 122.7(10)
C46 C41 C42 117.0(9)
C46 C41 C15 120.9(9)
C42 C41 C15 122.1(9)
C43 C42 C41 121.0(11)
C44 C43 C42 121.1(12)
C43 C44 C45 118.3(11)
C43 C44 C47 120.0(13)
C45 C44 C47 121.7(13)
C44 C45 C46 121.7(12)
C41 C46 C45 120.7(11)
C52 C51 C56 118.5(9)
C52 C51 C20 122.1(9)
C56 C51 C20 119.4(8)
C51 C52 C53 120.4(10)
C52 C53 C54 121.8(10)
C55 C54 C53 118.7(9)
C55 C54 C57 119.1(11)
C53 C54 C57 122.1(10)
C54 C55 C56 119.4(10)
C51 C56 C55 121.2(10)
C62 C61 Ir1 115.2(6)
C67 C62 C63 114.1(10)
C67 C62 C61 123.2(9)
C63 C62 C61 122.7(10)
C62 C63 C64 122.3(12)
C65 C64 C63 119.2(13)
C64 C65 C66 119.9(14)
C64 C65 C68 116.8(17)
C66 C65 C68 123.2(17)
C65 C66 C67 120.7(13)
C66 C67 C62 123.7(12)

loop_
_geom_bond_atom_site_label_1
_geom_bond_atom_site_label_2
_geom_bond_distance
Ir1 N1 2.017(7)
Ir1 N4 2.023(6)
Ir1 N3 2.032(7)
Ir1 N2 2.032(7)
Ir1 C61 2.089(9)
N1 C4 1.381(10)
N1 C1 1.382(10)
N2 C6 1.368(10)
N2 C9 1.371(10)
N3 C14 1.372(10)
N3 C11 1.372(10)
N4 C16 1.365(10)
N4 C19 1.382(10)
C1 C20 1.392(12)
C1 C2 1.428(13)
C2 C3 1.354(13)
C3 C4 1.461(12)
C4 C5 1.360(12)
C5 C6 1.376(12)
C5 C21 1.503(13)
C6 C7 1.447(12)
C7 C8 1.326(13)
C8 C9 1.432(12)
C9 C10 1.395(12)
C10 C11 1.381(12)
C10 C31 1.493(12)
C11 C12 1.417(13)
C12 C13 1.346(12)
C13 C14 1.418(11)
C14 C15 1.398(12)
C15 C16 1.381(12)
C15 C41 1.501(12)
C16 C17 1.415(12)
C17 C18 1.350(12)
C18 C19 1.436(12)
C19 C20 1.378(12)
C20 C51 1.487(12)
C21 C26 1.360(15)
C21 C22 1.364(14)
C22 C23 1.408(15)
C23 C24 1.328(18)
C24 C25 1.390(18)
C24 C27 1.509(15)
C25 C26 1.388(16)
C31 C36 1.342(13)
C31 C32 1.401(13)
C32 C33 1.404(13)
C33 C34 1.378(14)
C34 C35 1.372(13)
C34 C37 1.495(13)
C35 C36 1.401(12)
C41 C46 1.371(13)
C41 C42 1.404(14)
C42 C43 1.378(15)
C43 C44 1.351(17)
C44 C45 1.368(17)
C44 C47 1.549(15)
C45 C46 1.378(13)
C51 C52 1.351(13)
C51 C56 1.377(13)
C52 C53 1.360(13)
C53 C54 1.385(14)
C54 C55 1.345(14)
C54 C57 1.532(13)
C55 C56 1.399(13)
C61 C62 1.454(12)
C62 C67 1.363(13)
C62 C63 1.375(14)
C63 C64 1.416(16)
C64 C65 1.326(19)
C65 C66 1.332(19)
C65 C68 1.512(17)
C66 C67 1.360(15)
